data_7229478
loop_
_publ_author_name
'Takeda, Takashi'
'Noro, Shin-ichiro'
'Nakamura, Takayoshi'
'Suzuki, Yasutaka'
'Kawamata, Jun'
'Akutagawa, Tomoyuki'

_publ_section_title
;
 Selective MeCN/EtCN sorption and preferential inclusion of substituted
 benzenes in a cage structure with arylsulfonamide-armed anthraquinones
;
_journal_issue 1
_journal_name_full CrystEngComm
_journal_page_first 17
_journal_paper_doi 10.1039/C7CE01752A
_journal_volume 20
_journal_year 2018
_chemical_formula_moiety 'C31 H27 N3 O6 S2'
_chemical_formula_sum 'C31 H27 N3 O6 S2'
_chemical_formula_weight 601.69
_space_group_crystal_system triclinic
_space_group_IT_number 2
_space_group_name_Hall '-P 1'
_space_group_name_H-M_alt 'P -1'
_symmetry_space_group_name_Hall '-P 1'
_symmetry_space_group_name_H-M 'P -1'
_atom_sites_solution_hydrogens geom
_atom_sites_solution_primary direct
_atom_sites_solution_secondary difmap
_audit_update_record
;
2017-05-15 deposited with the CCDC.
2017-11-02 downloaded from the CCDC.
;
_cell_angle_alpha 87.7507(11)
_cell_angle_beta 79.5340(10)
_cell_angle_gamma 85.0219(11)
_cell_formula_units_Z 2
_cell_length_a 8.62524(16)
_cell_length_b 12.5088(2)
_cell_length_c 13.0025(2)
_cell_measurement_reflns_used 7133
_cell_measurement_temperature 100
_cell_measurement_theta_max 68.22
_cell_measurement_theta_min 3.46
_cell_volume 1373.92(4)
_computing_cell_refinement 'RAPID AUTO'
_computing_data_collection 'RAPID AUTO (Rigaku, ????)'
_computing_data_reduction 'RAPID AUTO'
_computing_molecular_graphics 'CrystalStructure 4.2.2'
_computing_publication_material 'CrystalStructure 4.2.2 (Rigaku, 2016)'
_computing_structure_refinement 'SHELXL Version 2014/7 (Sheldrick, 2008)'
_computing_structure_solution 'SIR2011 (Burla, et al., 2012)'
_diffrn_ambient_temperature 100
_diffrn_detector_area_resol_mean 10.000
_diffrn_measured_fraction_theta_full 0.983
_diffrn_measured_fraction_theta_max 0.981
_diffrn_measurement_device_type 'Rigaku R-AXIS RAPID'
_diffrn_measurement_method \w
_diffrn_radiation_type 'Cu K\a'
_diffrn_radiation_wavelength 1.54187
_diffrn_reflns_av_R_equivalents 0.0626
_diffrn_reflns_Laue_measured_fraction_full 0.983
_diffrn_reflns_Laue_measured_fraction_max 0.981
_diffrn_reflns_limit_h_max 10
_diffrn_reflns_limit_h_min -10
_diffrn_reflns_limit_k_max 14
_diffrn_reflns_limit_k_min -14
_diffrn_reflns_limit_l_max 15
_diffrn_reflns_limit_l_min -15
_diffrn_reflns_number 15837
_diffrn_reflns_point_group_measured_fraction_full 0.983
_diffrn_reflns_point_group_measured_fraction_max 0.981
_diffrn_reflns_theta_full 67.687
_diffrn_reflns_theta_max 68.218
_diffrn_reflns_theta_min 3.458
_diffrn_standards_number 0
_exptl_absorpt_coefficient_mu 2.197
_exptl_absorpt_correction_T_max 0.896
_exptl_absorpt_correction_T_min 0.880
_exptl_absorpt_correction_type numerical
_exptl_absorpt_process_details 'NUMABS (Rigaku, 1999)'
_exptl_crystal_colour yellow
_exptl_crystal_density_diffrn 1.454
_exptl_crystal_density_method 'not measured'
_exptl_crystal_description block
_exptl_crystal_F_000 628.00
_exptl_crystal_recrystallization_method 'Re-crystallisation from solvent'
_exptl_crystal_size_max 0.150
_exptl_crystal_size_mid 0.150
_exptl_crystal_size_min 0.050
_refine_diff_density_max 0.56
_refine_diff_density_min -0.65
_refine_ls_extinction_method none
_refine_ls_goodness_of_fit_ref 1.072
_refine_ls_hydrogen_treatment constr
_refine_ls_number_parameters 379
_refine_ls_number_reflns 4941
_refine_ls_number_restraints 0
_refine_ls_R_factor_all 0.0683
_refine_ls_R_factor_gt 0.0521
_refine_ls_shift/su_max 0.000
_refine_ls_structure_factor_coef Fsqd
_refine_ls_weighting_details 'w = 1/[\s^2^(Fo^2^)+(0.0779P)^2^+1.8485P] where P=(Fo^2^+2Fc^2^)/3'
_refine_ls_weighting_scheme calc
_refine_ls_wR_factor_gt 0.1435
_refine_ls_wR_factor_ref 0.1574
_reflns_Friedel_coverage 0.000
_reflns_number_gt 4153
_reflns_number_total 4941
_reflns_threshold_expression F^2^>2.0\s(F^2^)
_cod_data_source_file c7ce01752a2.cif
_cod_data_source_block 160201TT
_cod_depositor_comments 'Adding full bibliography for 7229477--7229489.cif.'
_cod_database_code 7229478

loop_
_space_group_symop_id
_space_group_symop_operation_xyz
1 +X,+Y,+Z
2 -X,-Y,-Z

loop_
_atom_site_label
_atom_site_type_symbol
_atom_site_fract_x
_atom_site_fract_y
_atom_site_fract_z
_atom_site_U_iso_or_equiv
_atom_site_adp_type
_atom_site_occupancy
_atom_site_site_symmetry_order
_atom_site_calc_flag
_atom_site_refinement_flags_posn
_atom_site_refinement_flags_adp
S2 S 0.44346(8) 0.25683(5) 0.78155(5) 0.01930(19) Uani 1 1 d . .
S11 S 0.27740(8) 0.84929(5) 0.64570(5) 0.02008(19) Uani 1 1 d . .
O1 O 0.3047(2) 0.93275(16) 0.56754(16) 0.0266(5) Uani 1 1 d . .
O3 O 0.5328(2) 0.15804(16) 0.74987(16) 0.0247(5) Uani 1 1 d . .
O4 O 0.0667(2) 0.42098(17) 0.32174(15) 0.0263(5) Uani 1 1 d . .
O5 O 0.3724(2) 0.53139(16) 0.62233(14) 0.0211(4) Uani 1 1 d . .
O6 O 0.5008(2) 0.32613(17) 0.84849(15) 0.0247(5) Uani 1 1 d . .
O8 O 0.3750(2) 0.83441(16) 0.72387(16) 0.0249(5) Uani 1 1 d . .
N10 N 0.4251(3) 0.3333(2) 0.67816(17) 0.0205(5) Uani 1 1 d . .
H10 H 0.4629 0.3967 0.6754 0.025 Uiso 1 1 calc R U
N28 N 0.2603(3) 0.5794(2) 0.8752(2) 0.0323(6) Uani 1 1 d . .
N42 N 0.2983(3) 0.73233(19) 0.59002(18) 0.0206(5) Uani 1 1 d . .
H42 H 0.3604 0.6827 0.6156 0.025 Uiso 1 1 calc R U
C7 C 0.3922(4) 0.5886(3) 0.8503(2) 0.0270(7) Uani 1 1 d . .
C9 C 0.2840(3) 0.1757(2) 0.4835(2) 0.0237(6) Uani 1 1 d . .
H9 H 0.2838 0.1027 0.4659 0.028 Uiso 1 1 calc R U
C12 C 0.0556(3) 0.1002(2) 0.8878(2) 0.0234(6) Uani 1 1 d . .
H12 H 0.0268 0.0283 0.8920 0.028 Uiso 1 1 calc R U
C13 C 0.2087(3) 0.1217(2) 0.8422(2) 0.0219(6) Uani 1 1 d . .
H13 H 0.2839 0.0654 0.8146 0.026 Uiso 1 1 calc R U
C14 C 0.1017(3) 0.7449(2) 0.3591(2) 0.0241(6) Uani 1 1 d . .
H14 H 0.0606 0.7975 0.3143 0.029 Uiso 1 1 calc R U
C15 C -0.0123(3) 0.2876(2) 0.9216(2) 0.0228(6) Uani 1 1 d . .
H15 H -0.0880 0.3441 0.9483 0.027 Uiso 1 1 calc R U
C16 C 0.3006(3) 0.5062(2) 0.5530(2) 0.0193(6) Uani 1 1 d . .
C17 C 0.1671(3) 0.7767(2) 0.4413(2) 0.0232(6) Uani 1 1 d . .
H17 H 0.1688 0.8510 0.4531 0.028 Uiso 1 1 calc R U
C18 C 0.0789(3) 0.8671(2) 0.7093(2) 0.0194(6) Uani 1 1 d . .
C19 C 0.2501(3) 0.2269(2) 0.8376(2) 0.0195(6) Uani 1 1 d . .
C20 C 0.1428(3) 0.4454(2) 0.3868(2) 0.0203(6) Uani 1 1 d . .
C21 C -0.2294(3) 0.8998(2) 0.8187(2) 0.0221(6) Uani 1 1 d . .
C22 C 0.1574(3) 0.5608(2) 0.4057(2) 0.0199(6) Uani 1 1 d . .
C23 C 0.1399(3) 0.3112(2) 0.8773(2) 0.0216(6) Uani 1 1 d . .
H23 H 0.1691 0.3830 0.8739 0.026 Uiso 1 1 calc R U
C24 C 0.2202(3) 0.3626(2) 0.4492(2) 0.0201(6) Uani 1 1 d . .
C25 C 0.3506(3) 0.2008(2) 0.5674(2) 0.0222(6) Uani 1 1 d . .
H25 H 0.3940 0.1448 0.6078 0.027 Uiso 1 1 calc R U
C26 C 0.0955(3) 0.6370(2) 0.3414(2) 0.0236(6) Uani 1 1 d . .
H26 H 0.0490 0.6156 0.2855 0.028 Uiso 1 1 calc R U
C27 C 0.0267(3) 0.7989(2) 0.7933(2) 0.0223(6) Uani 1 1 d . .
H27 H 0.0949 0.7410 0.8130 0.027 Uiso 1 1 calc R U
C29 C -0.0563(3) 0.1825(2) 0.9276(2) 0.0224(6) Uani 1 1 d . .
C30 C 0.2289(3) 0.5897(2) 0.4891(2) 0.0185(6) Uani 1 1 d . .
C31 C 0.3550(3) 0.3076(2) 0.5936(2) 0.0188(6) Uani 1 1 d . .
C32 C -0.0221(3) 0.9506(2) 0.6781(2) 0.0216(6) Uani 1 1 d . .
H32 H 0.0138 0.9960 0.6199 0.026 Uiso 1 1 calc R U
C33 C -0.1756(3) 0.9666(2) 0.7333(2) 0.0219(6) Uani 1 1 d . .
H33 H -0.2448 1.0235 0.7128 0.026 Uiso 1 1 calc R U
C34 C -0.1263(3) 0.8170(2) 0.8473(2) 0.0220(6) Uani 1 1 d . .
H34 H -0.1620 0.7716 0.9056 0.026 Uiso 1 1 calc R U
C35 C 0.2306(3) 0.7010(2) 0.5073(2) 0.0201(6) Uani 1 1 d . .
C36 C 0.6606(4) 0.5595(3) 0.8977(2) 0.0329(7) Uani 1 1 d . .
H36A H 0.7725 0.5678 0.8699 0.040 Uiso 1 1 calc R U
H36B H 0.6268 0.6022 0.9606 0.040 Uiso 1 1 calc R U
H36C H 0.6460 0.4837 0.9153 0.040 Uiso 1 1 calc R U
C37 C 0.2920(3) 0.3910(2) 0.5332(2) 0.0187(6) Uani 1 1 d . .
C38 C -0.2225(3) 0.1589(3) 0.9764(2) 0.0280(7) Uani 1 1 d . .
H38A H -0.2840 0.2259 0.9998 0.034 Uiso 1 1 calc R U
H38B H -0.2721 0.1260 0.9248 0.034 Uiso 1 1 calc R U
H38C H -0.2195 0.1095 1.0365 0.034 Uiso 1 1 calc R U
C39 C 0.2173(3) 0.2561(2) 0.4245(2) 0.0230(6) Uani 1 1 d . .
H39 H 0.1701 0.2383 0.3676 0.028 Uiso 1 1 calc R U
C40 C 0.5618(4) 0.5981(3) 0.8155(3) 0.0364(8) Uani 1 1 d . .
H40A H 0.5793 0.6741 0.7969 0.044 Uiso 1 1 calc R U
H40B H 0.5985 0.5557 0.7517 0.044 Uiso 1 1 calc R U
C41 C -0.3957(3) 0.9175(3) 0.8798(2) 0.0256(6) Uani 1 1 d . .
H41A H -0.4515 0.9787 0.8491 0.031 Uiso 1 1 calc R U
H41B H -0.4518 0.8530 0.8772 0.031 Uiso 1 1 calc R U
H41C H -0.3916 0.9321 0.9527 0.031 Uiso 1 1 calc R U

loop_
_atom_site_aniso_label
_atom_site_aniso_U_11
_atom_site_aniso_U_22
_atom_site_aniso_U_33
_atom_site_aniso_U_23
_atom_site_aniso_U_13
_atom_site_aniso_U_12
S2 0.0180(3) 0.0212(4) 0.0180(4) 0.0017(3) -0.0032(3) 0.0010(3)
S11 0.0194(3) 0.0182(4) 0.0220(4) -0.0030(3) -0.0020(3) -0.0004(3)
O1 0.0271(11) 0.0193(11) 0.0313(11) -0.0002(9) 0.0014(9) -0.0039(9)
O3 0.0210(10) 0.0246(11) 0.0262(11) 0.0019(8) -0.0019(8) 0.0048(8)
O4 0.0283(11) 0.0318(12) 0.0204(10) -0.0020(9) -0.0072(9) -0.0051(9)
O5 0.0250(10) 0.0200(10) 0.0192(10) -0.0020(8) -0.0061(8) -0.0007(8)
O6 0.0249(10) 0.0286(12) 0.0216(10) 0.0000(8) -0.0068(8) -0.0033(9)
O8 0.0233(10) 0.0244(11) 0.0279(11) -0.0052(9) -0.0073(8) 0.0006(8)
N10 0.0217(12) 0.0220(13) 0.0181(12) 0.0015(9) -0.0039(9) -0.0042(10)
N28 0.0313(15) 0.0372(16) 0.0266(14) -0.0015(12) -0.0035(11) 0.0034(12)
N42 0.0213(12) 0.0192(13) 0.0212(12) -0.0023(9) -0.0048(9) 0.0011(9)
C7 0.0334(18) 0.0259(17) 0.0193(14) 0.0015(12) -0.0030(13) 0.0077(13)
C9 0.0282(15) 0.0197(15) 0.0223(14) -0.0025(11) -0.0006(12) -0.0036(12)
C12 0.0261(15) 0.0277(16) 0.0174(14) -0.0011(11) -0.0055(11) -0.0044(12)
C13 0.0250(14) 0.0246(16) 0.0161(13) -0.0016(11) -0.0048(11) 0.0003(12)
C14 0.0274(15) 0.0227(16) 0.0204(14) 0.0048(11) -0.0027(12) 0.0020(12)
C15 0.0233(14) 0.0272(16) 0.0166(13) -0.0019(11) -0.0029(11) 0.0044(12)
C16 0.0163(13) 0.0261(16) 0.0136(13) -0.0012(11) 0.0022(10) -0.0016(11)
C17 0.0242(14) 0.0216(15) 0.0210(14) -0.0002(11) 0.0007(11) 0.0034(12)
C18 0.0186(13) 0.0199(14) 0.0194(14) -0.0067(11) -0.0027(11) 0.0009(11)
C19 0.0180(13) 0.0259(15) 0.0142(13) 0.0024(11) -0.0019(10) -0.0036(11)
C20 0.0185(13) 0.0262(16) 0.0142(13) -0.0026(11) 0.0027(10) -0.0017(11)
C21 0.0220(14) 0.0272(16) 0.0183(14) -0.0081(12) -0.0054(11) -0.0009(12)
C22 0.0179(13) 0.0261(16) 0.0137(13) -0.0015(11) 0.0020(10) -0.0009(11)
C23 0.0252(14) 0.0225(15) 0.0167(13) -0.0010(11) -0.0047(11) 0.0025(12)
C24 0.0185(13) 0.0263(16) 0.0144(13) -0.0016(11) 0.0012(10) -0.0036(11)
C25 0.0235(14) 0.0200(15) 0.0211(14) 0.0002(11) 0.0006(11) -0.0001(11)
C26 0.0229(14) 0.0302(17) 0.0172(14) -0.0008(12) -0.0029(11) 0.0002(12)
C27 0.0241(14) 0.0238(16) 0.0201(14) -0.0014(11) -0.0073(11) -0.0009(12)
C29 0.0222(14) 0.0324(17) 0.0135(13) 0.0018(11) -0.0062(11) -0.0027(12)
C30 0.0157(12) 0.0212(15) 0.0167(13) -0.0010(11) 0.0008(10) 0.0013(11)
C31 0.0176(13) 0.0220(15) 0.0153(13) -0.0018(11) 0.0010(10) -0.0007(11)
C32 0.0273(15) 0.0183(15) 0.0192(14) -0.0032(11) -0.0047(11) 0.0009(11)
C33 0.0230(14) 0.0210(15) 0.0219(14) -0.0046(11) -0.0070(11) 0.0039(11)
C34 0.0254(14) 0.0235(15) 0.0177(13) -0.0001(11) -0.0053(11) -0.0020(12)
C35 0.0177(13) 0.0248(16) 0.0161(13) -0.0025(11) 0.0021(10) -0.0014(11)
C36 0.0310(17) 0.043(2) 0.0249(16) 0.0001(14) -0.0037(13) -0.0080(15)
C37 0.0171(13) 0.0205(15) 0.0167(13) -0.0023(11) 0.0029(10) -0.0028(11)
C38 0.0220(15) 0.0360(18) 0.0258(15) -0.0013(13) -0.0032(12) -0.0034(13)
C39 0.0256(14) 0.0260(16) 0.0172(14) -0.0032(11) -0.0012(11) -0.0056(12)
C40 0.0318(17) 0.047(2) 0.0283(17) 0.0057(15) -0.0022(14) -0.0029(15)
C41 0.0209(14) 0.0299(17) 0.0259(15) -0.0041(12) -0.0048(12) 0.0005(12)

loop_
_atom_type_symbol
_atom_type_description
_atom_type_scat_dispersion_real
_atom_type_scat_dispersion_imag
_atom_type_scat_source
C C 0.0181 0.0091
;
International Tables for Crystallography
(Vol. C, Tables 4.2.6.8 and 6.1.1.4)
;
H H 0.0000 0.0000
;
International Tables for Crystallography
(Vol. C, Table 6.1.1.4)
;
O O 0.0492 0.0322
;
International Tables for Crystallography
(Vol. C, Tables 4.2.6.8 and 6.1.1.4)
;
N N 0.0311 0.0180
;
International Tables for Crystallography
(Vol. C, Tables 4.2.6.8 and 6.1.1.4)
;
S S 0.3331 0.5567
;
International Tables for Crystallography
(Vol. C, Tables 4.2.6.8 and 6.1.1.4)
;

loop_
_geom_angle_atom_site_label_1
_geom_angle_atom_site_label_2
_geom_angle_atom_site_label_3
_geom_angle
O6 S2 O3 119.74(12)
O6 S2 N10 103.50(12)
O3 S2 N10 109.80(12)
O6 S2 C19 109.57(13)
O3 S2 C19 107.83(13)
N10 S2 C19 105.51(12)
O8 S11 O1 119.86(13)
O8 S11 N42 103.62(12)
O1 S11 N42 109.88(12)
O8 S11 C18 108.16(12)
O1 S11 C18 108.16(13)
N42 S11 C18 106.37(13)
C31 N10 S2 126.5(2)
C31 N10 H10 116.8
S2 N10 H10 116.8
C35 N42 S11 128.6(2)
C35 N42 H42 115.7
S11 N42 H42 115.7
N28 C7 C40 178.1(4)
C25 C9 C39 120.6(3)
C25 C9 H9 119.7
C39 C9 H9 119.7
C13 C12 C29 121.0(3)
C13 C12 H12 119.5
C29 C12 H12 119.5
C19 C13 C12 119.0(3)
C19 C13 H13 120.5
C12 C13 H13 120.5
C17 C14 C26 120.5(3)
C17 C14 H14 119.7
C26 C14 H14 119.7
C23 C15 C29 121.2(3)
C23 C15 H15 119.4
C29 C15 H15 119.4
O5 C16 C30 120.4(3)
O5 C16 C37 119.4(3)
C30 C16 C37 120.1(2)
C14 C17 C35 120.9(3)
C14 C17 H17 119.6
C35 C17 H17 119.6
C27 C18 C32 120.9(3)
C27 C18 S11 118.7(2)
C32 C18 S11 120.3(2)
C13 C19 C23 121.2(3)
C13 C19 S2 120.2(2)
C23 C19 S2 118.7(2)
O4 C20 C24 121.3(3)
O4 C20 C22 120.1(3)
C24 C20 C22 118.6(2)
C34 C21 C33 118.7(3)
C34 C21 C41 120.3(3)
C33 C21 C41 120.9(3)
C26 C22 C30 121.7(3)
C26 C22 C20 118.0(3)
C30 C22 C20 120.3(3)
C15 C23 C19 118.7(3)
C15 C23 H23 120.7
C19 C23 H23 120.7
C39 C24 C37 121.1(3)
C39 C24 C20 117.8(3)
C37 C24 C20 121.1(3)
C9 C25 C31 120.7(3)
C9 C25 H25 119.6
C31 C25 H25 119.6
C22 C26 C14 119.6(3)
C22 C26 H26 120.2
C14 C26 H26 120.2
C34 C27 C18 118.7(3)
C34 C27 H27 120.6
C18 C27 H27 120.6
C12 C29 C15 119.0(3)
C12 C29 C38 120.8(3)
C15 C29 C38 120.2(3)
C22 C30 C35 117.7(3)
C22 C30 C16 120.2(3)
C35 C30 C16 122.0(2)
C25 C31 N10 120.7(3)
C25 C31 C37 119.8(3)
N10 C31 C37 119.5(2)
C33 C32 C18 119.1(3)
C33 C32 H32 120.4
C18 C32 H32 120.4
C32 C33 C21 120.7(3)
C32 C33 H33 119.7
C21 C33 H33 119.7
C27 C34 C21 121.7(3)
C27 C34 H34 119.1
C21 C34 H34 119.1
C17 C35 N42 121.3(3)
C17 C35 C30 119.5(3)
N42 C35 C30 119.2(3)
C40 C36 H36A 109.5
C40 C36 H36B 109.5
H36A C36 H36B 109.5
C40 C36 H36C 109.5
H36A C36 H36C 109.5
H36B C36 H36C 109.5
C31 C37 C24 118.1(3)
C31 C37 C16 122.6(2)
C24 C37 C16 119.3(3)
C29 C38 H38A 109.5
C29 C38 H38B 109.5
H38A C38 H38B 109.5
C29 C38 H38C 109.5
H38A C38 H38C 109.5
H38B C38 H38C 109.5
C24 C39 C9 119.6(3)
C24 C39 H39 120.2
C9 C39 H39 120.2
C7 C40 C36 113.3(3)
C7 C40 H40A 108.9
C36 C40 H40A 108.9
C7 C40 H40B 108.9
C36 C40 H40B 108.9
H40A C40 H40B 107.7
C21 C41 H41A 109.5
C21 C41 H41B 109.5
H41A C41 H41B 109.5
C21 C41 H41C 109.5
H41A C41 H41C 109.5
H41B C41 H41C 109.5

loop_
_geom_bond_atom_site_label_1
_geom_bond_atom_site_label_2
_geom_bond_distance
S2 O6 1.429(2)
S2 O3 1.432(2)
S2 N10 1.643(2)
S2 C19 1.760(3)
S11 O8 1.430(2)
S11 O1 1.432(2)
S11 N42 1.639(2)
S11 C18 1.761(3)
O4 C20 1.224(3)
O5 C16 1.247(3)
N10 C31 1.407(3)
N10 H10 0.8800
N28 C7 1.140(4)
N42 C35 1.398(3)
N42 H42 0.8800
C7 C40 1.465(4)
C9 C25 1.380(4)
C9 C39 1.390(4)
C9 H9 0.9500
C12 C13 1.390(4)
C12 C29 1.396(4)
C12 H12 0.9500
C13 C19 1.389(4)
C13 H13 0.9500
C14 C17 1.382(4)
C14 C26 1.386(4)
C14 H14 0.9500
C15 C23 1.386(4)
C15 C29 1.396(4)
C15 H15 0.9500
C16 C30 1.474(4)
C16 C37 1.483(4)
C17 C35 1.396(4)
C17 H17 0.9500
C18 C27 1.391(4)
C18 C32 1.398(4)
C19 C23 1.404(4)
C20 C24 1.480(4)
C20 C22 1.493(4)
C21 C34 1.390(4)
C21 C33 1.397(4)
C21 C41 1.511(4)
C22 C26 1.379(4)
C22 C30 1.415(4)
C23 H23 0.9500
C24 C39 1.385(4)
C24 C37 1.420(4)
C25 C31 1.397(4)
C25 H25 0.9500
C26 H26 0.9500
C27 C34 1.382(4)
C27 H27 0.9500
C29 C38 1.508(4)
C30 C35 1.422(4)
C31 C37 1.412(4)
C32 C33 1.389(4)
C32 H32 0.9500
C33 H33 0.9500
C34 H34 0.9500
C36 C40 1.522(4)
C36 H36A 0.9800
C36 H36B 0.9800
C36 H36C 0.9800
C38 H38A 0.9800
C38 H38B 0.9800
C38 H38C 0.9800
C39 H39 0.9500
C40 H40A 0.9900
C40 H40B 0.9900
C41 H41A 0.9800
C41 H41B 0.9800
C41 H41C 0.9800

loop_
_geom_hbond_atom_site_label_D
_geom_hbond_atom_site_label_H
_geom_hbond_atom_site_label_A
_geom_hbond_distance_DA
_geom_hbond_distance_DH
_geom_hbond_distance_HA
_geom_hbond_angle_DHA
_geom_hbond_publ_flag
N10 H10 O5 2.579(3) 0.880 1.949 127.4 no
N42 H42 O5 2.577(3) 0.880 1.886 134.1 no

loop_
_geom_torsion_atom_site_label_1
_geom_torsion_atom_site_label_2
_geom_torsion_atom_site_label_3
_geom_torsion_atom_site_label_4
_geom_torsion
O6 S2 N10 C31 -172.0(2)
O3 S2 N10 C31 59.1(3)
C19 S2 N10 C31 -56.9(3)
O8 S11 N42 C35 -179.3(2)
O1 S11 N42 C35 -50.1(3)
C18 S11 N42 C35 66.8(3)
C29 C12 C13 C19 0.7(4)
C26 C14 C17 C35 1.1(4)
O8 S11 C18 C27 -44.9(3)
O1 S11 C18 C27 -176.2(2)
N42 S11 C18 C27 65.8(2)
O8 S11 C18 C32 132.8(2)
O1 S11 C18 C32 1.6(3)
N42 S11 C18 C32 -116.4(2)
C12 C13 C19 C23 -0.5(4)
C12 C13 C19 S2 179.3(2)
O6 S2 C19 C13 -133.2(2)
O3 S2 C19 C13 -1.4(3)
N10 S2 C19 C13 115.9(2)
O6 S2 C19 C23 46.6(2)
O3 S2 C19 C23 178.5(2)
N10 S2 C19 C23 -64.2(2)
O4 C20 C22 C26 -5.9(4)
C24 C20 C22 C26 174.9(2)
O4 C20 C22 C30 172.5(2)
C24 C20 C22 C30 -6.8(4)
C29 C15 C23 C19 0.4(4)
C13 C19 C23 C15 0.0(4)
S2 C19 C23 C15 -179.9(2)
O4 C20 C24 C39 6.3(4)
C22 C20 C24 C39 -174.5(2)
O4 C20 C24 C37 -172.3(2)
C22 C20 C24 C37 6.9(4)
C39 C9 C25 C31 -1.2(4)
C30 C22 C26 C14 -0.6(4)
C20 C22 C26 C14 177.6(2)
C17 C14 C26 C22 -1.0(4)
C32 C18 C27 C34 -1.7(4)
S11 C18 C27 C34 176.0(2)
C13 C12 C29 C15 -0.4(4)
C13 C12 C29 C38 179.6(2)
C23 C15 C29 C12 -0.2(4)
C23 C15 C29 C38 179.8(3)
C26 C22 C30 C35 2.1(4)
C20 C22 C30 C35 -176.2(2)
C26 C22 C30 C16 -177.0(2)
C20 C22 C30 C16 4.7(4)
O5 C16 C30 C22 175.5(2)
C37 C16 C30 C22 -2.7(4)
O5 C16 C30 C35 -3.6(4)
C37 C16 C30 C35 178.3(2)
C9 C25 C31 N10 -179.0(2)
C9 C25 C31 C37 -0.6(4)
S2 N10 C31 C25 -26.4(4)
S2 N10 C31 C37 155.2(2)
C27 C18 C32 C33 1.2(4)
S11 C18 C32 C33 -176.4(2)
C18 C32 C33 C21 -0.4(4)
C34 C21 C33 C32 0.0(4)
C41 C21 C33 C32 179.3(3)
C18 C27 C34 C21 1.3(4)
C33 C21 C34 C27 -0.4(4)
C41 C21 C34 C27 -179.8(3)
C14 C17 C35 N42 179.4(2)
C14 C17 C35 C30 0.4(4)
S11 N42 C35 C17 17.9(4)
S11 N42 C35 C30 -163.1(2)
C22 C30 C35 C17 -1.9(4)
C16 C30 C35 C17 177.1(2)
C22 C30 C35 N42 179.1(2)
C16 C30 C35 N42 -1.9(4)
C25 C31 C37 C24 2.3(4)
N10 C31 C37 C24 -179.2(2)
C25 C31 C37 C16 -176.6(2)
N10 C31 C37 C16 1.9(4)
C39 C24 C37 C31 -2.5(4)
C20 C24 C37 C31 176.1(2)
C39 C24 C37 C16 176.5(2)
C20 C24 C37 C16 -5.0(4)
O5 C16 C37 C31 3.5(4)
C30 C16 C37 C31 -178.4(2)
O5 C16 C37 C24 -175.4(2)
C30 C16 C37 C24 2.8(4)
C37 C24 C39 C9 0.8(4)
C20 C24 C39 C9 -177.8(2)
C25 C9 C39 C24 1.1(4)
